data_4082982
loop_
_publ_author_name
'Lake, Benjamin R. M.'
'Willans, Charlotte E.'

_publ_section_title
;
 Remarkable Stability of Copper(II)--N-Heterocyclic Carbene Complexes Void
 of an Anionic Tether
;
_journal_issue 8
_journal_name_full Organometallics
_journal_page_first 2027
_journal_paper_doi 10.1021/om500178e
_journal_volume 33
_journal_year 2014
_chemical_formula_moiety 'C12 H13 Br2 Cu N3'
_chemical_formula_sum 'C12 H13 Br2 Cu N3'
_chemical_formula_weight 422.61
_chemical_name_systematic
; 
 ? 
;
_space_group_IT_number 14
_symmetry_cell_setting monoclinic
_symmetry_space_group_name_Hall '-P 2yn'
_symmetry_space_group_name_H-M 'P 1 21/n 1'
_atom_sites_solution_hydrogens geom
_atom_sites_solution_primary direct
_atom_sites_solution_secondary difmap
_audit_creation_method SHELXL-97
_cell_angle_alpha 90.00
_cell_angle_beta 95.114(3)
_cell_angle_gamma 90.00
_cell_formula_units_Z 4
_cell_length_a 8.2410(3)
_cell_length_b 13.9377(5)
_cell_length_c 12.2518(4)
_cell_measurement_reflns_used 2364
_cell_measurement_temperature 100.0(2)
_cell_measurement_theta_max 30.5150
_cell_measurement_theta_min 3.8250
_cell_volume 1401.65(9)
_computing_cell_refinement
;
CrysAlisPro, Agilent Technologies,
Version 1.171.36.28e (release 10-06-2013 CrysAlis171 .NET)
(compiled Jun 10 2013,11:58:50)
;
_computing_data_collection
;
CrysAlisPro, Agilent Technologies,
Version 1.171.36.28e (release 10-06-2013 CrysAlis171 .NET)
(compiled Jun 10 2013,11:58:50)
;
_computing_data_reduction
;
CrysAlisPro, Agilent Technologies,
Version 1.171.36.28e (release 10-06-2013 CrysAlis171 .NET)
(compiled Jun 10 2013,11:58:50)
;
_computing_molecular_graphics 'ORTEP-III Version 1.08 (Farrugia, 2005)'
_computing_publication_material
;
enCIFer: A program for viewing, editing and visualising CIFs.
F. H. Allen, O. Johnson, G. P. Shields, B. R. Smith, M. Towler,
J. Applied Cryst., 37, 331-334, 2004
;
_computing_structure_refinement
;
SHELXS-97 (Sheldrick, G. M.    Acta Cryst. (2008). A64, 112)
XSeed (L.J.Barbour, J.Supramol. Chem., 2003, 1, 189.)
;
_computing_structure_solution
;
SHELXS-97 (Sheldrick, G. M.    Acta Cryst. (2008). A64, 112)
XSeed (L.J.Barbour, J.Supramol. Chem., 2003, 1, 189.)
;
_diffrn_ambient_temperature 100.0(2)
_diffrn_detector_area_resol_mean 5.3095
_diffrn_measured_fraction_theta_full 0.994
_diffrn_measured_fraction_theta_max 0.994
_diffrn_measurement_device_type 'SuperNova, Dual, Cu at zero, Atlas'
_diffrn_measurement_method '\w scans'
_diffrn_radiation_monochromator mirror
_diffrn_radiation_source 'SuperNova (Mo) X-ray Source'
_diffrn_radiation_type MoK\a
_diffrn_radiation_wavelength 0.71073
_diffrn_reflns_av_R_equivalents 0.0339
_diffrn_reflns_av_sigmaI/netI 0.0600
_diffrn_reflns_limit_h_max 10
_diffrn_reflns_limit_h_min -8
_diffrn_reflns_limit_k_max 16
_diffrn_reflns_limit_k_min -18
_diffrn_reflns_limit_l_max 12
_diffrn_reflns_limit_l_min -16
_diffrn_reflns_number 6431
_diffrn_reflns_theta_full 28.28
_diffrn_reflns_theta_max 28.28
_diffrn_reflns_theta_min 3.37
_diffrn_standards_decay_% 0
_diffrn_standards_interval_count 0
_diffrn_standards_interval_time 0
_diffrn_standards_number 0
_exptl_absorpt_coefficient_mu 7.244
_exptl_absorpt_correction_T_max 0.4527
_exptl_absorpt_correction_T_min 0.2198
_exptl_absorpt_correction_type multi-scan
_exptl_absorpt_process_details
;
CrysAlisPro, Agilent Technologies,
Version 1.171.36.32 (release 02-08-2013 CrysAlis171 .NET)
(compiled Aug  2 2013,16:46:58)
Empirical absorption correction using spherical harmonics,
 implemented in SCALE3 ABSPACK scaling algorithm.
;
_exptl_crystal_colour 'dark green'
_exptl_crystal_density_diffrn 2.003
_exptl_crystal_density_method 'not measured'
_exptl_crystal_description block
_exptl_crystal_F_000 820
_exptl_crystal_size_max 0.30
_exptl_crystal_size_mid 0.14
_exptl_crystal_size_min 0.13
_refine_diff_density_max 0.656
_refine_diff_density_min -0.630
_refine_diff_density_rms 0.137
_refine_ls_extinction_method none
_refine_ls_goodness_of_fit_ref 1.036
_refine_ls_hydrogen_treatment constr
_refine_ls_matrix_type full
_refine_ls_number_parameters 164
_refine_ls_number_reflns 3458
_refine_ls_number_restraints 0
_refine_ls_restrained_S_all 1.036
_refine_ls_R_factor_all 0.0483
_refine_ls_R_factor_gt 0.0356
_refine_ls_shift/su_max 0.001
_refine_ls_shift/su_mean 0.000
_refine_ls_structure_factor_coef Fsqd
_refine_ls_weighting_details 'calc w=1/[\s^2^(Fo^2^)+(0.0160P)^2^+0.0000P] where P=(Fo^2^+2Fc^2^)/3'
_refine_ls_weighting_scheme calc
_refine_ls_wR_factor_gt 0.0643
_refine_ls_wR_factor_ref 0.0703
_reflns_number_gt 2854
_reflns_number_total 3458
_reflns_threshold_expression >2sigma(I)
_cod_data_source_file om500178e_si_002.cif
_cod_data_source_block Complex5c
_cod_depositor_comments 'Adding full bibliography for 4082971--4082988.cif.'
_cod_original_sg_symbol_H-M 'P 21/n'
_cod_database_code 4082982

loop_
_symmetry_equiv_pos_as_xyz
'x, y, z'
'-x+1/2, y+1/2, -z+1/2'
'-x, -y, -z'
'x-1/2, -y-1/2, z-1/2'

loop_
_atom_site_label
_atom_site_type_symbol
_atom_site_fract_x
_atom_site_fract_y
_atom_site_fract_z
_atom_site_U_iso_or_equiv
_atom_site_adp_type
_atom_site_occupancy
_atom_site_symmetry_multiplicity
_atom_site_calc_flag
_atom_site_refinement_flags
Br1 Br 0.90938(4) 0.24058(2) 0.33821(3) 0.01690(10) Uani 1 1 d .
Br2 Br 0.52481(4) 0.22864(2) 0.44927(3) 0.01615(10) Uani 1 1 d .
Cu1 Cu 0.72182(5) 0.34596(3) 0.41543(3) 0.01280(11) Uani 1 1 d .
N1 N 0.8865(3) 0.5090(2) 0.2849(2) 0.0126(6) Uani 1 1 d .
N2 N 0.8160(3) 0.53724(19) 0.4456(2) 0.0112(6) Uani 1 1 d .
N3 N 0.6773(4) 0.4318(2) 0.5467(2) 0.0136(6) Uani 1 1 d .
C1 C 0.6869(5) 0.4142(3) 0.0409(3) 0.0267(9) Uani 1 1 d .
H1A H 0.7223 0.3496 0.0507 0.032 Uiso 1 1 calc R
H1B H 0.5958 0.4287 -0.0094 0.032 Uiso 1 1 calc R
C2 C 0.7635(4) 0.4829(3) 0.0965(3) 0.0173(8) Uani 1 1 d .
H2 H 0.7259 0.5469 0.0853 0.021 Uiso 1 1 calc R
C3 C 0.9082(5) 0.4655(3) 0.1772(3) 0.0172(8) Uani 1 1 d .
H3A H 0.9251 0.3955 0.1864 0.021 Uiso 1 1 calc R
H3B H 1.0066 0.4928 0.1482 0.021 Uiso 1 1 calc R
C4 C 0.8142(4) 0.4676(2) 0.3667(3) 0.0134(7) Uani 1 1 d .
C5 C 0.9322(4) 0.6026(3) 0.3114(3) 0.0171(8) Uani 1 1 d .
H5 H 0.9842 0.6461 0.2661 0.020 Uiso 1 1 calc R
C6 C 0.8898(4) 0.6203(3) 0.4121(3) 0.0151(7) Uani 1 1 d .
H6 H 0.9067 0.6781 0.4526 0.018 Uiso 1 1 calc R
C7 C 0.7449(4) 0.5191(2) 0.5440(2) 0.0108(7) Uani 1 1 d .
C8 C 0.7447(4) 0.5856(2) 0.6269(3) 0.0139(7) Uani 1 1 d .
H8 H 0.7956 0.6462 0.6205 0.017 Uiso 1 1 calc R
C9 C 0.6683(4) 0.5624(2) 0.7207(3) 0.0153(7) Uani 1 1 d .
C10 C 0.6623(5) 0.6331(3) 0.8113(3) 0.0218(8) Uani 1 1 d .
H10A H 0.5518 0.6591 0.8108 0.033 Uiso 1 1 calc R
H10B H 0.7391 0.6853 0.8012 0.033 Uiso 1 1 calc R
H10C H 0.6922 0.6013 0.8816 0.033 Uiso 1 1 calc R
C11 C 0.5962(4) 0.4720(3) 0.7237(3) 0.0162(8) Uani 1 1 d .
H11 H 0.5415 0.4537 0.7855 0.019 Uiso 1 1 calc R
C12 C 0.6038(4) 0.4088(2) 0.6371(3) 0.0158(8) Uani 1 1 d .
H12 H 0.5557 0.3471 0.6416 0.019 Uiso 1 1 calc R

loop_
_atom_site_aniso_label
_atom_site_aniso_U_11
_atom_site_aniso_U_22
_atom_site_aniso_U_33
_atom_site_aniso_U_23
_atom_site_aniso_U_13
_atom_site_aniso_U_12
Br1 0.0163(2) 0.01216(18) 0.02302(19) -0.00372(14) 0.00630(14) 0.00031(14)
Br2 0.0176(2) 0.01341(18) 0.01799(18) -0.00180(14) 0.00472(14) -0.00278(14)
Cu1 0.0145(2) 0.0105(2) 0.0137(2) -0.00082(17) 0.00299(16) -0.00012(17)
N1 0.0110(16) 0.0145(15) 0.0121(13) 0.0019(12) 0.0011(11) 0.0004(12)
N2 0.0112(15) 0.0111(14) 0.0109(13) 0.0024(12) -0.0005(11) 0.0000(12)
N3 0.0150(17) 0.0136(15) 0.0123(13) 0.0000(12) 0.0020(12) -0.0021(12)
C1 0.021(2) 0.036(2) 0.0233(19) -0.0089(19) 0.0034(16) 0.0028(19)
C2 0.017(2) 0.0185(19) 0.0160(17) 0.0028(15) -0.0007(15) 0.0059(15)
C3 0.019(2) 0.0194(19) 0.0137(16) -0.0018(15) 0.0031(14) 0.0014(15)
C4 0.0101(18) 0.0164(18) 0.0135(16) 0.0010(14) -0.0004(13) 0.0032(14)
C5 0.019(2) 0.0161(18) 0.0162(17) 0.0037(15) -0.0002(14) -0.0005(15)
C6 0.017(2) 0.0120(17) 0.0162(17) 0.0054(14) -0.0016(14) -0.0036(14)
C7 0.0109(18) 0.0103(16) 0.0110(15) 0.0003(14) 0.0004(13) 0.0009(13)
C8 0.0099(18) 0.0146(18) 0.0166(16) -0.0027(15) -0.0023(13) -0.0006(14)
C9 0.016(2) 0.0135(17) 0.0159(17) -0.0024(15) -0.0005(14) 0.0021(15)
C10 0.024(2) 0.024(2) 0.0182(18) -0.0034(17) 0.0061(16) -0.0017(17)
C11 0.016(2) 0.0200(19) 0.0130(16) -0.0007(15) 0.0071(14) -0.0030(15)
C12 0.017(2) 0.0124(17) 0.0185(17) 0.0018(15) 0.0047(15) -0.0010(15)

loop_
_atom_type_symbol
_atom_type_description
_atom_type_scat_dispersion_real
_atom_type_scat_dispersion_imag
_atom_type_scat_source
C C 0.0033 0.0016 'International Tables Vol C Tables 4.2.6.8 and 6.1.1.4'
H H 0.0000 0.0000 'International Tables Vol C Tables 4.2.6.8 and 6.1.1.4'
N N 0.0061 0.0033 'International Tables Vol C Tables 4.2.6.8 and 6.1.1.4'
Cu Cu 0.3201 1.2651 'International Tables Vol C Tables 4.2.6.8 and 6.1.1.4'
Br Br -0.2901 2.4595 'International Tables Vol C Tables 4.2.6.8 and 6.1.1.4'

loop_
_geom_angle_atom_site_label_1
_geom_angle_atom_site_label_2
_geom_angle_atom_site_label_3
_geom_angle
C4 Cu1 N3 80.66(12)
C4 Cu1 Br2 159.39(10)
N3 Cu1 Br2 95.27(8)
C4 Cu1 Br1 97.34(10)
N3 Cu1 Br1 146.28(8)
Br2 Cu1 Br1 97.054(19)
C4 N1 C5 111.1(3)
C4 N1 C3 125.9(3)
C5 N1 C3 122.9(3)
C4 N2 C6 111.1(3)
C4 N2 C7 119.8(3)
C6 N2 C7 129.0(3)
C7 N3 C12 117.1(3)
C7 N3 Cu1 113.8(2)
C12 N3 Cu1 128.8(2)
C2 C1 H1A 120.0
C2 C1 H1B 120.0
H1A C1 H1B 120.0
C1 C2 C3 123.0(4)
C1 C2 H2 118.5
C3 C2 H2 118.5
N1 C3 C2 111.7(3)
N1 C3 H3A 109.3
C2 C3 H3A 109.3
N1 C3 H3B 109.3
C2 C3 H3B 109.3
H3A C3 H3B 107.9
N1 C4 N2 104.1(3)
N1 C4 Cu1 143.7(3)
N2 C4 Cu1 112.1(2)
C6 C5 N1 107.6(3)
C6 C5 H5 126.2
N1 C5 H5 126.2
C5 C6 N2 106.1(3)
C5 C6 H6 127.0
N2 C6 H6 127.0
N3 C7 C8 124.4(3)
N3 C7 N2 112.9(3)
C8 C7 N2 122.7(3)
C7 C8 C9 118.9(3)
C7 C8 H8 120.6
C9 C8 H8 120.6
C11 C9 C8 117.0(3)
C11 C9 C10 122.4(3)
C8 C9 C10 120.5(3)
C9 C10 H10A 109.5
C9 C10 H10B 109.5
H10A C10 H10B 109.5
C9 C10 H10C 109.5
H10A C10 H10C 109.5
H10B C10 H10C 109.5
C12 C11 C9 120.4(3)
C12 C11 H11 119.8
C9 C11 H11 119.8
N3 C12 C11 122.1(3)
N3 C12 H12 118.9
C11 C12 H12 118.9

loop_
_geom_bond_atom_site_label_1
_geom_bond_atom_site_label_2
_geom_bond_distance
Br1 Cu1 2.3879(5)
Br2 Cu1 2.3667(6)
Cu1 C4 1.972(3)
Cu1 N3 2.064(3)
N1 C4 1.341(4)
N1 C5 1.387(4)
N1 C3 1.478(4)
N2 C4 1.370(4)
N2 C6 1.387(4)
N2 C7 1.409(4)
N3 C7 1.340(4)
N3 C12 1.348(4)
C1 C2 1.305(5)
C1 H1A 0.9500
C1 H1B 0.9500
C2 C3 1.499(5)
C2 H2 0.9500
C3 H3A 0.9900
C3 H3B 0.9900
C5 C6 1.335(5)
C5 H5 0.9500
C6 H6 0.9500
C7 C8 1.374(4)
C8 C9 1.397(5)
C8 H8 0.9500
C9 C11 1.395(5)
C9 C10 1.488(5)
C10 H10A 0.9800
C10 H10B 0.9800
C10 H10C 0.9800
C11 C12 1.385(5)
C11 H11 0.9500
C12 H12 0.9500

loop_
_geom_torsion_atom_site_label_1
_geom_torsion_atom_site_label_2
_geom_torsion_atom_site_label_3
_geom_torsion_atom_site_label_4
_geom_torsion
C4 Cu1 N3 C7 -7.4(3)
Br2 Cu1 N3 C7 -167.1(2)
Br1 Cu1 N3 C7 81.8(3)
C4 Cu1 N3 C12 179.1(3)
Br2 Cu1 N3 C12 19.5(3)
Br1 Cu1 N3 C12 -91.6(3)
C4 N1 C3 C2 87.3(4)
C5 N1 C3 C2 -88.8(4)
C1 C2 C3 N1 -127.5(4)
C5 N1 C4 N2 -0.3(4)
C3 N1 C4 N2 -176.8(3)
C5 N1 C4 Cu1 -175.4(3)
C3 N1 C4 Cu1 8.1(6)
C6 N2 C4 N1 -0.3(4)
C7 N2 C4 N1 178.4(3)
C6 N2 C4 Cu1 176.6(2)
C7 N2 C4 Cu1 -4.7(4)
N3 Cu1 C4 N1 -178.9(4)
Br2 Cu1 C4 N1 -98.8(5)
Br1 Cu1 C4 N1 35.2(4)
N3 Cu1 C4 N2 6.3(2)
Br2 Cu1 C4 N2 86.3(3)
Br1 Cu1 C4 N2 -139.7(2)
C4 N1 C5 C6 0.7(4)
C3 N1 C5 C6 177.4(3)
N1 C5 C6 N2 -0.9(4)
C4 N2 C6 C5 0.7(4)
C7 N2 C6 C5 -177.8(3)
C12 N3 C7 C8 0.4(5)
Cu1 N3 C7 C8 -173.9(3)
C12 N3 C7 N2 -178.9(3)
Cu1 N3 C7 N2 6.8(4)
C4 N2 C7 N3 -1.6(4)
C6 N2 C7 N3 176.9(3)
C4 N2 C7 C8 179.1(3)
C6 N2 C7 C8 -2.4(5)
N3 C7 C8 C9 -0.6(5)
N2 C7 C8 C9 178.6(3)
C7 C8 C9 C11 -0.1(5)
C7 C8 C9 C10 -178.7(3)
C8 C9 C11 C12 1.0(5)
C10 C9 C11 C12 179.6(3)
C7 N3 C12 C11 0.5(5)
Cu1 N3 C12 C11 173.8(3)
C9 C11 C12 N3 -1.2(6)
